data_9014090
loop_
_publ_author_name
'Henao, J. A.'
'Diaz de Delgado, G.'
'Delgado, J. M.'
'Castrillo, F. J.'
'Odreman, O.'

_publ_section_title
;
 Single-crystal structure refinement of enargite [Cu3AsS4]
 Note z-coordinate of S1 changed from .4592 to match reported bond lengths
;
_journal_name_full 'Materials Research Bulletin'
_journal_page_first 1121
_journal_page_last 1127
_journal_paper_doi 10.1016/0025-5408(94)90181-3
_journal_volume 29
_journal_year 1994
_chemical_compound_source 'mines of Bailadores in Merida, Venezuela'
_chemical_formula_sum 'As Cu3 S4'
_chemical_name_mineral Enargite
_space_group_IT_number 31
_symmetry_space_group_name_Hall 'P 2ac -2'
_symmetry_space_group_name_H-M 'P m n 21'
_cell_angle_alpha 90
_cell_angle_beta 90
_cell_angle_gamma 90
_cell_length_a 7.426
_cell_length_b 6.4521
_cell_length_c 6.1631
_cell_formula_units_Z 2
_cell_volume 295.294
_database_code_amcsd 0014370
_exptl_crystal_density_diffrn 4.429
_cod_original_formula_sum 'Cu3 As S4'
_cod_database_code 9014090

loop_
_space_group_symop_operation_xyz
x,y,z
1/2+x,-y,1/2+z
-x,y,z
1/2-x,-y,1/2+z

loop_
_atom_site_aniso_label
_atom_site_aniso_U_11
_atom_site_aniso_U_22
_atom_site_aniso_U_33
_atom_site_aniso_U_12
_atom_site_aniso_U_13
_atom_site_aniso_U_23
Cu1 0.02310 0.02280 0.02070 0.00000 0.00000 -0.00250
Cu2 0.02200 0.02150 0.02140 0.00180 0.00070 -0.00160
As 0.01050 0.01140 0.01130 0.00000 0.00000 -0.00030
S1 0.01390 0.01420 0.01040 0.00000 0.00000 -0.00140
S2 0.01420 0.01230 0.01620 0.00000 0.00000 -0.00010
S3 0.01260 0.01410 0.01580 0.00070 -0.00040 -0.00070

loop_
_atom_site_label
_atom_site_fract_x
_atom_site_fract_y
_atom_site_fract_z
_atom_site_U_iso_or_equiv
Cu1 0.00000 0.15460 0.49960 0.02216
Cu2 0.24800 0.32590 0.00770 0.02166
As 0.00000 0.82790 0.00000 0.01115
S1 0.00000 0.82340 0.35920 0.01279
S2 0.00000 0.14960 0.87500 0.01431
S3 0.25570 0.33480 0.37950 0.01431

loop_
_cod_related_entry_id
_cod_related_entry_database
_cod_related_entry_code
1 AMCSD 0014370
